data_7242738
loop_
_publ_author_name
'Aksenov, Nicolai A.'
'Aksenov, Dmitrii A.'
'Kurenkov, Igor A.'
'Aksenov, Alexander V.'
'Skomorokhov, Anton A.'
'Prityko, Lidiya A.'
'Rubin, Michael'

_publ_section_title
;
 Preparation of 3,5-diarylsubstituted
 5-hydroxy-1,5-dihydro-2H-pyrrol-2-ones via base-assisted cyclization of
 3-cyanoketones
;
_journal_issue 27
_journal_name_full 'RSC Advances'
_journal_page_first 16236
_journal_page_last 16245
_journal_paper_doi 10.1039/D1RA02279B
_journal_volume 11
_journal_year 2021
_chemical_formula_moiety 'C22 H17 Br N2 O, C6 H6'
_chemical_formula_sum 'C28 H23 Br N2 O'
_chemical_formula_weight 483.39
_space_group_crystal_system triclinic
_space_group_IT_number 2
_space_group_name_Hall '-P 1'
_space_group_name_H-M_alt 'P -1'
_atom_sites_solution_hydrogens mixed
_atom_sites_solution_primary dual
_audit_creation_date 2021-04-09
_audit_creation_method
;
Olex2 1.3
(compiled 2020.11.12 svn.r5f609507 for OlexSys, GUI svn.r6226)
;
_audit_update_record
;
2021-04-09 deposited with the CCDC.	2021-04-13 downloaded from the CCDC.
;
_cell_angle_alpha 71.840(2)
_cell_angle_beta 74.029(2)
_cell_angle_gamma 82.625(2)
_cell_formula_units_Z 2
_cell_length_a 8.8147(2)
_cell_length_b 9.9723(2)
_cell_length_c 14.5140(4)
_cell_measurement_reflns_used 12482
_cell_measurement_temperature 293(2)
_cell_measurement_theta_max 75.9240
_cell_measurement_theta_min 4.6280
_cell_volume 1164.21(5)
_computing_cell_refinement 'CrysAlisPro 1.171.40.67a (Rigaku OD, 2019)'
_computing_data_collection 'CrysAlisPro 1.171.40.67a (Rigaku OD, 2019)'
_computing_data_reduction 'CrysAlisPro 1.171.40.67a (Rigaku OD, 2019)'
_computing_molecular_graphics 'Olex2 1.3 (Dolomanov et al., 2009)'
_computing_publication_material 'Olex2 1.3 (Dolomanov et al., 2009)'
_computing_structure_refinement 'SHELXL 2018/3 (Sheldrick, 2015)'
_computing_structure_solution 'SHELXT 2018/2 (Sheldrick, 2018)'
_diffrn_ambient_temperature 293(2)
_diffrn_detector 'CCD plate'
_diffrn_detector_area_resol_mean 5.2529
_diffrn_detector_type AtlasS2
_diffrn_measured_fraction_theta_full 1.000
_diffrn_measured_fraction_theta_max 0.997
_diffrn_measurement_details
;
List of Runs (angles in degrees, time in seconds):

  # Type    Start    End  Width  t~exp~   \w     \q     \k     \f   Frames
#--------------------------------------------------------------------------
  1  \w    -84.00   5.00   1.00    4.00    --  -41.72 112.00 116.00   89
  2  \w     17.00  90.00   1.00    4.00    --   41.72-112.00  23.00   73
  3  \w     36.00 109.00   1.00   16.00    --  112.00-112.00  23.00   73
  4  \w    104.00 178.00   1.00   16.00    --  112.00 112.00 116.00   74
  5  \w   -116.00 -17.00   1.00    4.00    --  -41.72 -38.00 -30.00   99
  6  \w    -66.00  33.00   1.00    4.00    --  -41.72  38.00 150.00   99
  7  \w      9.00  42.00   1.00    4.00    --   41.72  78.00 -39.51   33
  8  \w      7.00  33.00   1.00    4.00    --   42.00  84.00   5.81   26
  9  \w     29.00 131.00   1.00    4.00    --   58.00  60.00-113.14  102
 10  \w     30.00 106.00   1.00   16.00    --  112.00 -95.00 -30.00   76
 11  \w    103.00 178.00   1.00   16.00    --  112.00  77.00  90.00   75
 12  \w     83.00 178.00   1.00   16.00    --  112.00  61.00-180.00   95
 13  \w     30.00 106.00   1.00   16.00    --  112.00 -95.00 150.00   76
 14  \w    104.00 178.00   1.00   16.00    --  112.00 111.00  30.00   74
 15  \w    103.00 178.00   1.00   16.00    --  112.00  77.00  60.00   75
 16  \w    104.00 178.00   1.00   16.00    --  112.00 111.00  90.00   74
 17  \w     61.00 146.00   1.00   16.00    --  112.00 178.00-180.00   85
 18  \w    104.00 178.00   1.00   16.00    --  112.00 111.00   0.00   74
 19  \w    103.00 178.00   1.00   16.00    --  112.00  77.00 150.00   75
 20  \w     36.00 109.00   1.00   16.00    --  112.00-111.00 150.00   73
 21  \w     36.00 109.00   1.00   16.00    --  112.00-111.00 -30.00   73
 22  \w     61.00 146.00   1.00   16.00    --  112.00 178.00 150.00   85
 23  \w     36.00 109.00   1.00   16.00    --  112.00-111.00-180.00   73
 24  \w     36.00 109.00   1.00   16.00    --  112.00-111.00   0.00   73
 25  \w     30.00 106.00   1.00   16.00    --  112.00 -95.00-180.00   76
 26  \w     30.00 106.00   1.00   16.00    --  112.00 -95.00-120.00   76
 27  \w     30.00 106.00   1.00   16.00    --  112.00 -95.00  60.00   76
 28  \w     36.00 109.00   1.00   16.00    --  112.00-111.00  60.00   73
 29  \w     86.00 178.00   1.00   16.00    --  112.00  45.00   0.00   92
 30  \w     30.00 106.00   1.00   16.00    --  112.00 -95.00  30.00   76
 31  \w     36.00 109.00   1.00   16.00    --  112.00-111.00 -60.00   73
 32  \w    104.00 178.00   1.00   16.00    --  112.00 111.00-180.00   74
 33  \w     83.00 178.00   1.00   16.00    --  112.00  61.00 -90.00   95
 34  \w     38.00 137.00   1.00   16.00    --  112.00 -39.00  44.67   99
 35  \w     36.00 145.00   1.00   16.00    --  112.00 -77.00  90.00  109
 36  \w     30.00 106.00   1.00   16.00    --  112.00 -95.00-150.00   76
 37  \w     36.00 109.00   1.00   16.00    --  112.00-111.00-120.00   73
 38  \w     39.00 138.00   1.00   16.00    --  112.00 -45.00  30.00   99
 39  \w     30.00 106.00   1.00   16.00    --  112.00 -95.00   0.00   76
 40  \w     84.00 178.00   1.00   16.00    --  112.00  30.00-180.00   94
 41  \w     83.00 178.00   1.00   16.00    --  112.00  61.00 120.00   95
 42  \w     39.00 138.00   1.00   16.00    --  112.00 -45.00-150.00   99
 43  \w     39.00 138.00   1.00   16.00    --  112.00 -45.00 120.00   99
 44  \w     30.00 147.00   1.00   16.00    --  112.00 -85.00  78.04  117
 45  \w     36.00 140.00   1.00   16.00    --  112.00 -30.00 150.00  104
 46  \w     16.00  42.00   1.00    4.00    --   50.00  82.00 128.41   26
 47  \w     16.00  42.00   1.00    4.00    --   50.00  82.00-165.77   26
 48  \w     29.00 131.00   1.00    4.00    --   58.00  59.00  87.06  102
 49  \w     38.00 145.00   1.00    4.00    --   70.00  73.00 146.11  107
;
_diffrn_measurement_device 'four-circle diffractometer'
_diffrn_measurement_device_type 'SuperNova, Dual, Cu at home/near, AtlasS2'
_diffrn_measurement_method '\w scans'
_diffrn_orient_matrix_type 'CrysAlisPro convention (1999,Acta A55,543-557)'
_diffrn_orient_matrix_UB_11 -0.0339916000
_diffrn_orient_matrix_UB_12 -0.1583001000
_diffrn_orient_matrix_UB_13 0.0390169000
_diffrn_orient_matrix_UB_21 -0.0719937000
_diffrn_orient_matrix_UB_22 0.0144304000
_diffrn_orient_matrix_UB_23 0.1061385000
_diffrn_orient_matrix_UB_31 -0.1636485000
_diffrn_orient_matrix_UB_32 0.0349753000
_diffrn_orient_matrix_UB_33 -0.0227871000
_diffrn_radiation_monochromator mirror
_diffrn_radiation_probe x-ray
_diffrn_radiation_type 'Cu K\a'
_diffrn_radiation_wavelength 1.54184
_diffrn_reflns_av_R_equivalents 0.0237
_diffrn_reflns_av_unetI/netI 0.0155
_diffrn_reflns_Laue_measured_fraction_full 1.000
_diffrn_reflns_Laue_measured_fraction_max 0.997
_diffrn_reflns_limit_h_max 8
_diffrn_reflns_limit_h_min -11
_diffrn_reflns_limit_k_max 12
_diffrn_reflns_limit_k_min -12
_diffrn_reflns_limit_l_max 18
_diffrn_reflns_limit_l_min -18
_diffrn_reflns_number 29066
_diffrn_reflns_point_group_measured_fraction_full 1.000
_diffrn_reflns_point_group_measured_fraction_max 0.997
_diffrn_reflns_theta_full 67.684
_diffrn_reflns_theta_max 76.449
_diffrn_reflns_theta_min 3.309
_diffrn_source 'micro-focus sealed X-ray tube'
_diffrn_source_type 'SuperNova (Cu) X-ray Source'
_exptl_absorpt_coefficient_mu 2.574
_exptl_absorpt_correction_T_max 0.972
_exptl_absorpt_correction_T_min 0.919
_exptl_absorpt_correction_type analytical
_exptl_absorpt_process_details
;
CrysAlisPro 1.171.40.67a (Rigaku Oxford Diffraction, 2019)
Analytical numeric absorption correction using a multifaceted crystal
			model based on expressions derived by R.C. Clark & J.S. Reid.
(Clark, R. C. & Reid, J. S. (1995). Acta Cryst. A51, 887-897)
Empirical absorption correction using spherical harmonics,
 implemented in SCALE3 ABSPACK scaling algorithm.
;
_exptl_crystal_colour 'clear light colourless'
_exptl_crystal_colour_lustre clear
_exptl_crystal_colour_modifier light
_exptl_crystal_colour_primary colourless
_exptl_crystal_density_diffrn 1.379
_exptl_crystal_description needle
_exptl_crystal_F_000 496
_exptl_crystal_size_max 0.271
_exptl_crystal_size_mid 0.088
_exptl_crystal_size_min 0.073
_refine_diff_density_max 0.362
_refine_diff_density_min -0.363
_refine_diff_density_rms 0.038
_refine_ls_extinction_method none
_refine_ls_goodness_of_fit_ref 1.058
_refine_ls_hydrogen_treatment mixed
_refine_ls_matrix_type full
_refine_ls_number_parameters 333
_refine_ls_number_reflns 4873
_refine_ls_number_restraints 0
_refine_ls_restrained_S_all 1.058
_refine_ls_R_factor_all 0.0392
_refine_ls_R_factor_gt 0.0348
_refine_ls_shift/su_max 0.001
_refine_ls_shift/su_mean 0.000
_refine_ls_structure_factor_coef Fsqd
_refine_ls_weighting_details 'w=1/[\s^2^(Fo^2^)+(0.0541P)^2^+0.2397P] where P=(Fo^2^+2Fc^2^)/3'
_refine_ls_weighting_scheme calc
_refine_ls_wR_factor_gt 0.0984
_refine_ls_wR_factor_ref 0.1031
_reflns_Friedel_coverage 0.000
_reflns_number_gt 4248
_reflns_number_total 4873
_reflns_threshold_expression 'I > 2\s(I)'
_cod_data_source_file d1ra02279b2.cif
_cod_data_source_block anna_1392_5
_cod_database_code 7242738
_shelx_shelxl_version_number 2018/3
_chemical_oxdiff_formula 'C11 H10 N O'
_shelx_space_group_comment
;
The symmetry employed for this shelxl refinement is uniquely defined
by the following loop, which should always be used as a source of
symmetry information in preference to the above space-group names.
They are only intended as comments.
;
_shelx_estimated_absorpt_t_max 0.834
_shelx_estimated_absorpt_t_min 0.542
_reflns_odcompleteness_completeness 98.56
_reflns_odcompleteness_iscentric 1
_reflns_odcompleteness_theta 77.17
_olex2_refinement_description
;
1. Fixed Uiso
 At 1.2 times of:
  All C(H) groups, All N(H,H) groups
2. Others
 Fixed Sof: C17(0.5) C27(0.5) H27(0.5) H14(0.5) C23(0.5) H23(0.5) C25(0.5)
 C26(0.5) H26(0.5) C24(0.5) H24(0.5) N2(0.5) H2A(0.5) H2B(0.5) N3(0.5) H3A(0.5)
 H3B(0.5) C22(0.5) H22(0.5) C28(0.5) C18(0.5) H18(0.5) C19(0.5) H19(0.5)
 C20(0.5) H20(0.5) C21(0.5) H21(0.5)
3.a Rotating group:
 N3(H3A,H3B)
3.b Aromatic/amide H refined with riding coordinates:
 C2(H2), C10(H10), C6(H6), C7(H7), C12(H12), C9(H9), C27(H27), C16(H16),
 C13(H13), C14(H14), C23(H23), C15(H15), C26(H26), C24(H24), C30(H30), C31(H31),
  C32(H32), C33(H33), C34(H34), C29(H29), C22(H22), C18(H18), C19(H19),
 C20(H20), C21(H21)
3.c Fitted hexagon refined as free rotating group:
 C30(C31,C32,C33,C34,C29), C22(C28,C18,C19,C20,C21)
3.d X=CH2 refined with riding coordinates:
 N2(H2A,H2B)
;
_olex2_date_sample_data_collection 2021-02-13
_olex2_submission_special_instructions 'No special instructions were received'
_oxdiff_exptl_absorpt_empirical_details
;
Empirical correction (ABSPACK) includes:
- Absorption correction using spherical harmonics
- Frame scaling
;
_oxdiff_exptl_absorpt_empirical_full_max 1.357
_oxdiff_exptl_absorpt_empirical_full_min 0.789

loop_
_space_group_symop_operation_xyz
'x, y, z'
'-x, -y, -z'

loop_
_atom_site_label
_atom_site_type_symbol
_atom_site_fract_x
_atom_site_fract_y
_atom_site_fract_z
_atom_site_U_iso_or_equiv
_atom_site_adp_type
_atom_site_occupancy
_atom_site_site_symmetry_order
_atom_site_calc_flag
_atom_site_refinement_flags_posn
_atom_site_refinement_flags_adp
_atom_site_refinement_flags_occupancy
_atom_site_disorder_assembly
_atom_site_disorder_group
Br1 Br 1.10373(4) -0.34262(3) 0.02310(2) 0.09266(13) Uani 1 1 d . . . . .
O1 O 0.59159(14) -0.09491(12) 0.40588(9) 0.0557(3) Uani 1 1 d . . . . .
N1 N 0.62474(17) 0.12976(15) 0.40443(10) 0.0519(3) Uani 1 1 d . . . . .
C4 C 0.65706(18) 0.01864(17) 0.36799(11) 0.0466(3) Uani 1 1 d . . . . .
C5 C 0.86188(19) -0.03764(17) 0.21398(11) 0.0472(3) Uani 1 1 d . . . . .
C1 C 0.72528(19) 0.24792(17) 0.34570(12) 0.0509(4) Uani 1 1 d . . . . .
C3 C 0.78732(18) 0.05842(17) 0.27426(11) 0.0471(3) Uani 1 1 d . . . . .
C11 C 0.6229(2) 0.38102(18) 0.31214(13) 0.0542(4) Uani 1 1 d . . . . .
C8 C 1.0045(2) -0.21768(19) 0.09984(13) 0.0590(4) Uani 1 1 d . . . . .
C2 C 0.82184(19) 0.19037(18) 0.26114(12) 0.0518(4) Uani 1 1 d . . . . .
H2 H 0.896371 0.241187 0.206552 0.062 Uiso 1 1 calc R U . . .
C10 C 1.0130(2) -0.0149(2) 0.15114(13) 0.0569(4) Uani 1 1 d . . . . .
H10 H 1.066610 0.061698 0.147665 0.068 Uiso 1 1 calc R U . . .
C6 C 0.7842(2) -0.1529(2) 0.21734(14) 0.0585(4) Uani 1 1 d . . . . .
H6 H 0.682906 -0.169586 0.258578 0.070 Uiso 1 1 calc R U . . .
C17 C 0.8351(16) 0.2797(16) 0.3957(10) 0.054(2) Uani 0.5 1 d . . P A 2
C7 C 0.8550(2) -0.2432(2) 0.16045(15) 0.0624(4) Uani 1 1 d . . . . .
H7 H 0.802057 -0.319775 0.163227 0.075 Uiso 1 1 calc R U . . .
C12 C 0.5702(2) 0.4083(2) 0.22672(16) 0.0666(5) Uani 1 1 d . . . . .
H12 H 0.603435 0.348683 0.186160 0.080 Uiso 1 1 calc R U . . .
C9 C 1.0849(2) -0.1043(2) 0.09370(15) 0.0641(4) Uani 1 1 d . . . . .
H9 H 1.185736 -0.087962 0.051707 0.077 Uiso 1 1 calc R U . . .
C27 C 0.8732(16) 0.1873(13) 0.4789(10) 0.0645(19) Uani 0.5 1 d . . P A 2
H27 H 0.815839 0.106225 0.510027 0.077 Uiso 0.5 1 calc R U P A 2
C16 C 0.5742(3) 0.4746(2) 0.36932(16) 0.0736(5) Uani 1 1 d . . . . .
H16 H 0.610437 0.459630 0.426318 0.088 Uiso 1 1 calc R U . . .
C13 C 0.4684(3) 0.5233(3) 0.20053(19) 0.0780(6) Uani 1 1 d . . . . .
H13 H 0.433721 0.540029 0.142749 0.094 Uiso 1 1 calc R U . . .
C14 C 0.4178(3) 0.6135(2) 0.2596(2) 0.0778(6) Uani 1 1 d . . . . .
H14 H 0.347387 0.689351 0.242812 0.093 Uiso 0.5 1 calc R U P B 2
C23 C 0.9238(15) 0.3997(11) 0.3516(9) 0.0585(16) Uani 0.5 1 d . . P A 2
H23 H 0.901132 0.467411 0.295830 0.070 Uiso 0.5 1 calc R U P A 2
C15 C 0.4726(3) 0.5899(3) 0.3430(2) 0.0840(6) Uani 1 1 d . . . . .
H15 H 0.441484 0.651423 0.382185 0.101 Uiso 1 1 calc R U . . .
C25 C 1.0786(9) 0.3227(8) 0.4730(6) 0.0573(16) Uani 0.5 1 d . . P A 2
C26 C 0.9894(11) 0.2045(9) 0.5201(6) 0.0621(14) Uani 0.5 1 d . . P A 2
H26 H 1.007596 0.138781 0.577996 0.074 Uiso 0.5 1 calc R U P A 2
C24 C 1.0447(13) 0.4209(11) 0.3886(8) 0.0626(17) Uani 0.5 1 d . . P A 2
H24 H 1.103395 0.501098 0.356902 0.075 Uiso 0.5 1 calc R U P A 2
C30 C 0.4535(2) 0.06427(18) 0.12686(16) 0.1069(9) Uani 1 1 d G . . . .
H30 H 0.523668 -0.009447 0.113750 0.128 Uiso 1 1 calc R U . . .
C31 C 0.4244(2) 0.1779(2) 0.04822(11) 0.1092(9) Uani 1 1 d G . . . .
H31 H 0.475187 0.180161 -0.017508 0.131 Uiso 1 1 calc R U . . .
C32 C 0.3196(2) 0.28804(17) 0.06782(11) 0.0916(7) Uani 1 1 d G . . . .
H32 H 0.300124 0.364046 0.015203 0.110 Uiso 1 1 calc R U . . .
C33 C 0.24372(18) 0.28461(16) 0.16606(13) 0.0843(6) Uani 1 1 d G . . . .
H33 H 0.173542 0.358324 0.179173 0.101 Uiso 1 1 calc R U . . .
C34 C 0.2728(2) 0.1710(2) 0.24470(10) 0.0876(7) Uani 1 1 d G . . . .
H34 H 0.222021 0.168717 0.310432 0.105 Uiso 1 1 calc R U . . .
C29 C 0.3777(2) 0.06084(17) 0.22511(13) 0.0950(8) Uani 1 1 d G . . . .
H29 H 0.397084 -0.015169 0.277722 0.114 Uiso 1 1 calc R U . . .
N2 N 0.3206(7) 0.7188(5) 0.2405(5) 0.1118(17) Uani 0.5 1 d . . P C 1
H2A H 0.291776 0.771877 0.279544 0.134 Uiso 0.5 1 calc R U P C 1
H2B H 0.283902 0.736519 0.188587 0.134 Uiso 0.5 1 calc R U P C 1
N3 N 1.1933(5) 0.3423(4) 0.5155(4) 0.0848(11) Uani 0.5 1 d . . P A 2
H3A H 1.239491 0.263742 0.545810 0.102 Uiso 0.5 1 d R U P A 2
H3B H 1.267959 0.391323 0.468051 0.102 Uiso 0.5 1 d R U P A 2
C22 C 0.9447(14) 0.3733(10) 0.3682(7) 0.068(3) Uani 0.5 1 d G . P A 1
H22 H 0.938973 0.441177 0.308377 0.082 Uiso 0.5 1 calc R U P A 1
C28 C 0.8459(14) 0.2603(12) 0.4064(8) 0.050(3) Uani 0.5 1 d G . P A 1
C18 C 0.8544(13) 0.1588(10) 0.4959(8) 0.060(2) Uani 0.5 1 d G . P A 1
H18 H 0.788285 0.083203 0.521453 0.072 Uiso 0.5 1 calc R U P A 1
C19 C 0.9618(12) 0.1702(9) 0.5472(6) 0.089(3) Uani 0.5 1 d G . P A 1
H19 H 0.967529 0.102284 0.607083 0.107 Uiso 0.5 1 calc R U P A 1
C20 C 1.0606(10) 0.2832(10) 0.5090(6) 0.083(3) Uani 0.5 1 d G . P A 1
H20 H 1.132496 0.290811 0.543361 0.099 Uiso 0.5 1 calc R U P A 1
C21 C 1.0521(11) 0.3847(9) 0.4196(7) 0.079(3) Uani 0.5 1 d G . P A 1
H21 H 1.118220 0.460259 0.394008 0.095 Uiso 0.5 1 calc R U P A 1
H1 H 0.553(2) 0.126(2) 0.4618(16) 0.055(5) Uiso 1 1 d . . . . .

loop_
_atom_site_aniso_label
_atom_site_aniso_U_11
_atom_site_aniso_U_22
_atom_site_aniso_U_33
_atom_site_aniso_U_23
_atom_site_aniso_U_13
_atom_site_aniso_U_12
Br1 0.1251(2) 0.07935(18) 0.07762(18) -0.04866(14) -0.01934(15) 0.03310(15)
O1 0.0636(7) 0.0474(6) 0.0488(6) -0.0163(5) 0.0052(5) -0.0129(5)
N1 0.0578(7) 0.0498(7) 0.0418(6) -0.0185(5) 0.0077(6) -0.0113(6)
C4 0.0494(7) 0.0479(8) 0.0396(7) -0.0147(6) -0.0022(6) -0.0062(6)
C5 0.0538(8) 0.0480(8) 0.0395(7) -0.0172(6) -0.0065(6) -0.0015(6)
C1 0.0575(8) 0.0485(8) 0.0427(7) -0.0195(6) 0.0055(6) -0.0125(7)
C3 0.0493(7) 0.0503(8) 0.0400(7) -0.0174(6) -0.0012(6) -0.0069(6)
C11 0.0596(9) 0.0492(8) 0.0487(8) -0.0164(7) 0.0022(7) -0.0136(7)
C8 0.0776(11) 0.0541(9) 0.0475(8) -0.0248(7) -0.0164(8) 0.0166(8)
C2 0.0560(8) 0.0543(8) 0.0409(7) -0.0197(6) 0.0061(6) -0.0125(7)
C10 0.0537(8) 0.0632(10) 0.0548(9) -0.0272(8) -0.0028(7) -0.0049(7)
C6 0.0634(10) 0.0565(9) 0.0555(9) -0.0253(8) -0.0015(7) -0.0097(8)
C17 0.059(4) 0.050(3) 0.046(3) -0.020(2) -0.001(3) 0.004(3)
C7 0.0805(12) 0.0506(9) 0.0597(10) -0.0247(8) -0.0128(9) -0.0037(8)
C12 0.0738(11) 0.0639(11) 0.0657(11) -0.0262(9) -0.0123(9) -0.0090(9)
C9 0.0580(9) 0.0748(12) 0.0574(10) -0.0298(9) -0.0024(8) 0.0052(8)
C27 0.078(3) 0.043(4) 0.061(4) -0.006(3) -0.004(3) -0.019(3)
C16 0.0942(14) 0.0659(11) 0.0592(11) -0.0281(9) -0.0100(10) 0.0066(10)
C13 0.0812(13) 0.0735(13) 0.0808(14) -0.0166(11) -0.0256(11) -0.0119(11)
C14 0.0702(12) 0.0574(11) 0.0975(17) -0.0164(11) -0.0144(11) -0.0034(9)
C23 0.070(4) 0.046(2) 0.060(3) -0.013(2) -0.017(3) -0.008(2)
C15 0.0984(16) 0.0665(12) 0.0847(15) -0.0345(11) -0.0097(13) 0.0080(11)
C25 0.066(3) 0.052(4) 0.056(5) -0.020(3) -0.012(3) -0.003(2)
C26 0.074(3) 0.050(3) 0.061(3) -0.009(2) -0.022(3) -0.007(3)
C24 0.072(3) 0.050(3) 0.064(5) -0.012(3) -0.015(3) -0.009(2)
C30 0.0884(17) 0.102(2) 0.124(3) -0.0406(19) -0.0200(17) 0.0230(15)
C31 0.105(2) 0.114(2) 0.093(2) -0.0354(18) 0.0013(16) 0.0079(17)
C32 0.0880(16) 0.0838(16) 0.0914(17) -0.0198(13) -0.0113(13) -0.0014(13)
C33 0.0725(13) 0.0774(14) 0.1018(18) -0.0344(13) -0.0082(12) -0.0078(11)
C34 0.0871(15) 0.0977(18) 0.0842(16) -0.0366(14) -0.0147(12) -0.0153(13)
C29 0.0934(17) 0.0962(18) 0.101(2) -0.0228(15) -0.0426(15) 0.0017(14)
N2 0.126(4) 0.073(3) 0.132(4) -0.018(3) -0.055(3) 0.032(3)
N3 0.087(2) 0.074(2) 0.116(3) -0.035(2) -0.057(2) 0.0052(19)
C22 0.066(4) 0.074(6) 0.069(5) -0.029(4) -0.008(3) -0.014(4)
C28 0.052(4) 0.048(5) 0.055(6) -0.028(4) -0.004(3) -0.007(3)
C18 0.072(4) 0.048(4) 0.064(5) -0.016(3) -0.023(4) -0.006(3)
C19 0.104(6) 0.076(6) 0.098(7) -0.024(4) -0.045(5) 0.000(4)
C20 0.084(5) 0.098(8) 0.085(6) -0.046(5) -0.037(5) 0.014(5)
C21 0.084(5) 0.085(10) 0.078(8) -0.034(6) -0.014(5) -0.029(6)

loop_
_atom_type_symbol
_atom_type_description
_atom_type_scat_dispersion_real
_atom_type_scat_dispersion_imag
_atom_type_scat_source
C C 0.0181 0.0091 'International Tables Vol C Tables 4.2.6.8 and 6.1.1.4'
H H 0.0000 0.0000 'International Tables Vol C Tables 4.2.6.8 and 6.1.1.4'
Br Br -0.6763 1.2805 'International Tables Vol C Tables 4.2.6.8 and 6.1.1.4'
N N 0.0311 0.0180 'International Tables Vol C Tables 4.2.6.8 and 6.1.1.4'
O O 0.0492 0.0322 'International Tables Vol C Tables 4.2.6.8 and 6.1.1.4'

loop_
_exptl_crystal_face_index_h
_exptl_crystal_face_index_k
_exptl_crystal_face_index_l
_exptl_crystal_face_perp_dist
0 1 -8 0.0425
-1 -1 8 0.0456
0 -1 -9 0.0388
6 0 4 0.1159
-1 1 9 0.0399
0 -3 -9 0.0382
0 3 9 0.0380
0 -5 -7 0.0380
0 6 5 0.0365
0 -6 -6 0.0380
0 -6 -5 0.0365
0 6 3 0.0350
-1 -6 -4 0.0573
0 -6 -3 0.0384
1 6 1 0.0441
-2 5 -1 0.0718
0 5 -2 0.0415
0 4 -5 0.0439
0 -4 5 0.0410
-6 0 -4 0.1273
0 6 6 0.0342
0 -6 0 0.0410
0 1 9 0.0373
0 -1 -9 0.0384

loop_
_geom_angle_atom_site_label_1
_geom_angle_atom_site_label_2
_geom_angle_atom_site_label_3
_geom_angle
_geom_angle_site_symmetry_1
_geom_angle_site_symmetry_3
_geom_angle_publ_flag
C4 N1 C1 113.59(13) . . ?
C4 N1 H1 121.0(13) . . ?
C1 N1 H1 125.3(13) . . ?
O1 C4 N1 125.72(14) . . ?
O1 C4 C3 127.20(14) . . ?
N1 C4 C3 107.08(13) . . ?
C10 C5 C3 120.44(14) . . ?
C10 C5 C6 118.11(15) . . ?
C6 C5 C3 121.45(14) . . ?
N1 C1 C11 109.76(13) . . ?
N1 C1 C2 100.17(12) . . ?
N1 C1 C17 115.6(6) . . ?
N1 C1 C28 109.3(4) . . ?
C11 C1 C28 116.1(5) . . ?
C2 C1 C11 114.17(14) . . ?
C2 C1 C28 106.1(5) . . ?
C17 C1 C11 109.0(6) . . ?
C17 C1 C2 108.1(6) . . ?
C5 C3 C4 124.03(14) . . ?
C2 C3 C4 107.01(13) . . ?
C2 C3 C5 128.92(14) . . ?
C12 C11 C1 121.08(16) . . ?
C12 C11 C16 117.90(19) . . ?
C16 C11 C1 120.95(17) . . ?
C7 C8 Br1 119.19(14) . . ?
C7 C8 C9 121.69(16) . . ?
C9 C8 Br1 119.12(14) . . ?
C1 C2 H2 124.0 . . ?
C3 C2 C1 112.03(13) . . ?
C3 C2 H2 124.0 . . ?
C5 C10 H10 119.4 . . ?
C9 C10 C5 121.20(17) . . ?
C9 C10 H10 119.4 . . ?
C5 C6 H6 119.4 . . ?
C7 C6 C5 121.23(16) . . ?
C7 C6 H6 119.4 . . ?
C27 C17 C1 123.4(10) . . ?
C27 C17 C23 115.4(7) . . ?
C23 C17 C1 120.6(10) . . ?
C8 C7 C6 118.93(17) . . ?
C8 C7 H7 120.5 . . ?
C6 C7 H7 120.5 . . ?
C11 C12 H12 119.6 . . ?
C11 C12 C13 120.9(2) . . ?
C13 C12 H12 119.6 . . ?
C8 C9 C10 118.85(17) . . ?
C8 C9 H9 120.6 . . ?
C10 C9 H9 120.6 . . ?
C17 C27 H27 117.4 . . ?
C17 C27 C26 125.3(8) . . ?
C26 C27 H27 117.4 . . ?
C11 C16 H16 119.4 . . ?
C15 C16 C11 121.2(2) . . ?
C15 C16 H16 119.4 . . ?
C12 C13 H13 119.8 . . ?
C14 C13 C12 120.5(2) . . ?
C14 C13 H13 119.8 . . ?
C13 C14 H14 120.4 . . ?
C15 C14 C13 119.2(2) . . ?
C15 C14 H14 120.4 . . ?
N2 C14 C13 123.1(4) . . ?
N2 C14 C15 117.7(4) . . ?
C17 C23 H23 119.1 . . ?
C24 C23 C17 121.8(8) . . ?
C24 C23 H23 119.1 . . ?
C16 C15 H15 119.9 . . ?
C14 C15 C16 120.3(2) . . ?
C14 C15 H15 119.9 . . ?
C26 C25 C24 119.4(7) . . ?
N3 C25 C26 118.3(7) . . ?
N3 C25 C24 122.3(7) . . ?
C27 C26 C25 118.0(7) . . ?
C27 C26 H26 121.0 . . ?
C25 C26 H26 121.0 . . ?
C23 C24 C25 120.1(7) . . ?
C23 C24 H24 119.9 . . ?
C25 C24 H24 119.9 . . ?
C31 C30 H30 120.0 . . ?
C31 C30 C29 120.0 . . ?
C29 C30 H30 120.0 . . ?
C30 C31 H31 120.0 . . ?
C32 C31 C30 120.0 . . ?
C32 C31 H31 120.0 . . ?
C31 C32 H32 120.0 . . ?
C31 C32 C33 120.0 . . ?
C33 C32 H32 120.0 . . ?
C32 C33 H33 120.0 . . ?
C34 C33 C32 120.0 . . ?
C34 C33 H33 120.0 . . ?
C33 C34 H34 120.0 . . ?
C33 C34 C29 120.0 . . ?
C29 C34 H34 120.0 . . ?
C30 C29 H29 120.0 . . ?
C34 C29 C30 120.0 . . ?
C34 C29 H29 120.0 . . ?
C14 N2 H2A 120.0 . . ?
C14 N2 H2B 120.0 . . ?
H2A N2 H2B 120.0 . . ?
C25 N3 H3A 114.6 . . ?
C25 N3 H3B 108.7 . . ?
H3A N3 H3B 106.6 . . ?
C28 C22 H22 120.0 . . ?
C28 C22 C21 120.0 . . ?
C21 C22 H22 120.0 . . ?
C22 C28 C1 119.2(6) . . ?
C18 C28 C1 120.8(6) . . ?
C18 C28 C22 120.0 . . ?
C28 C18 H18 120.0 . . ?
C19 C18 C28 120.0 . . ?
C19 C18 H18 120.0 . . ?
C18 C19 H19 120.0 . . ?
C20 C19 C18 120.0 . . ?
C20 C19 H19 120.0 . . ?
C19 C20 H20 120.0 . . ?
C19 C20 C21 120.0 . . ?
C21 C20 H20 120.0 . . ?
C22 C21 H21 120.0 . . ?
C20 C21 C22 120.0 . . ?
C20 C21 H21 120.0 . . ?

loop_
_geom_bond_atom_site_label_1
_geom_bond_atom_site_label_2
_geom_bond_distance
_geom_bond_site_symmetry_2
_geom_bond_publ_flag
Br1 C8 1.8991(16) . ?
O1 C4 1.2340(19) . ?
N1 C4 1.338(2) . ?
N1 C1 1.458(2) . ?
N1 H1 0.89(2) . ?
C4 C3 1.499(2) . ?
C5 C3 1.469(2) . ?
C5 C10 1.392(2) . ?
C5 C6 1.394(2) . ?
C1 C11 1.531(3) . ?
C1 C2 1.516(2) . ?
C1 C17 1.473(11) . ?
C1 C28 1.593(7) . ?
C3 C2 1.332(2) . ?
C11 C12 1.379(3) . ?
C11 C16 1.388(3) . ?
C8 C7 1.373(3) . ?
C8 C9 1.378(3) . ?
C2 H2 0.9300 . ?
C10 H10 0.9300 . ?
C10 C9 1.385(3) . ?
C6 H6 0.9300 . ?
C6 C7 1.384(3) . ?
C17 C27 1.368(10) . ?
C17 C23 1.393(9) . ?
C7 H7 0.9300 . ?
C12 H12 0.9300 . ?
C12 C13 1.385(3) . ?
C9 H9 0.9300 . ?
C27 H27 0.9300 . ?
C27 C26 1.372(9) . ?
C16 H16 0.9300 . ?
C16 C15 1.386(3) . ?
C13 H13 0.9300 . ?
C13 C14 1.382(4) . ?
C14 H14 0.9300 . ?
C14 C15 1.366(4) . ?
C14 N2 1.278(5) . ?
C23 H23 0.9300 . ?
C23 C24 1.383(10) . ?
C15 H15 0.9300 . ?
C25 C26 1.384(8) . ?
C25 C24 1.388(8) . ?
C25 N3 1.381(8) . ?
C26 H26 0.9300 . ?
C24 H24 0.9300 . ?
C30 H30 0.9300 . ?
C30 C31 1.3900 . ?
C30 C29 1.3900 . ?
C31 H31 0.9300 . ?
C31 C32 1.3900 . ?
C32 H32 0.9300 . ?
C32 C33 1.3900 . ?
C33 H33 0.9300 . ?
C33 C34 1.3900 . ?
C34 H34 0.9300 . ?
C34 C29 1.3900 . ?
C29 H29 0.9300 . ?
N2 H2A 0.8600 . ?
N2 H2B 0.8600 . ?
N3 H3A 0.8806 . ?
N3 H3B 0.8768 . ?
C22 H22 0.9300 . ?
C22 C28 1.3900 . ?
C22 C21 1.3900 . ?
C28 C18 1.3900 . ?
C18 H18 0.9300 . ?
C18 C19 1.3900 . ?
C19 H19 0.9300 . ?
C19 C20 1.3900 . ?
C20 H20 0.9300 . ?
C20 C21 1.3900 . ?
C21 H21 0.9300 . ?

loop_
_geom_torsion_atom_site_label_1
_geom_torsion_atom_site_label_2
_geom_torsion_atom_site_label_3
_geom_torsion_atom_site_label_4
_geom_torsion
_geom_torsion_site_symmetry_1
_geom_torsion_site_symmetry_2
_geom_torsion_site_symmetry_3
_geom_torsion_site_symmetry_4
_geom_torsion_publ_flag
Br1 C8 C7 C6 179.04(15) . . . . ?
Br1 C8 C9 C10 -178.91(15) . . . . ?
O1 C4 C3 C5 -2.3(3) . . . . ?
O1 C4 C3 C2 179.90(17) . . . . ?
N1 C4 C3 C5 177.15(15) . . . . ?
N1 C4 C3 C2 -0.65(19) . . . . ?
N1 C1 C11 C12 -84.84(19) . . . . ?
N1 C1 C11 C16 92.1(2) . . . . ?
N1 C1 C2 C3 -3.4(2) . . . . ?
N1 C1 C17 C27 16.6(11) . . . . ?
N1 C1 C17 C23 -172.6(7) . . . . ?
N1 C1 C28 C22 -174.7(5) . . . . ?
N1 C1 C28 C18 6.2(8) . . . . ?
C4 N1 C1 C11 123.43(15) . . . . ?
C4 N1 C1 C2 3.01(19) . . . . ?
C4 N1 C1 C17 -112.8(7) . . . . ?
C4 N1 C1 C28 -108.2(6) . . . . ?
C4 C3 C2 C1 2.6(2) . . . . ?
C5 C3 C2 C1 -175.03(16) . . . . ?
C5 C10 C9 C8 -0.3(3) . . . . ?
C5 C6 C7 C8 0.0(3) . . . . ?
C1 N1 C4 O1 177.79(16) . . . . ?
C1 N1 C4 C3 -1.68(19) . . . . ?
C1 C11 C12 C13 175.30(17) . . . . ?
C1 C11 C16 C15 -175.4(2) . . . . ?
C1 C17 C27 C26 171.1(13) . . . . ?
C1 C17 C23 C24 -169.8(13) . . . . ?
C1 C28 C18 C19 179.1(11) . . . . ?
C3 C5 C10 C9 -179.90(17) . . . . ?
C3 C5 C6 C7 -179.97(17) . . . . ?
C11 C1 C2 C3 -120.61(16) . . . . ?
C11 C1 C17 C27 140.7(8) . . . . ?
C11 C1 C17 C23 -48.4(10) . . . . ?
C11 C1 C28 C22 -49.9(8) . . . . ?
C11 C1 C28 C18 131.0(6) . . . . ?
C11 C12 C13 C14 0.2(3) . . . . ?
C11 C16 C15 C14 0.1(4) . . . . ?
C2 C1 C11 C12 26.7(2) . . . . ?
C2 C1 C11 C16 -156.35(17) . . . . ?
C2 C1 C17 C27 -94.6(9) . . . . ?
C2 C1 C17 C23 76.2(10) . . . . ?
C2 C1 C28 C22 78.1(7) . . . . ?
C2 C1 C28 C18 -101.0(7) . . . . ?
C10 C5 C3 C4 -157.16(16) . . . . ?
C10 C5 C3 C2 20.1(3) . . . . ?
C10 C5 C6 C7 0.4(3) . . . . ?
C6 C5 C3 C4 23.2(3) . . . . ?
C6 C5 C3 C2 -159.51(19) . . . . ?
C6 C5 C10 C9 -0.2(3) . . . . ?
C17 C1 C11 C12 147.6(6) . . . . ?
C17 C1 C11 C16 -35.4(6) . . . . ?
C17 C1 C2 C3 117.9(6) . . . . ?
C17 C27 C26 C25 -1.7(10) . . . . ?
C17 C23 C24 C25 -1.3(10) . . . . ?
C7 C8 C9 C10 0.7(3) . . . . ?
C12 C11 C16 C15 1.6(3) . . . . ?
C12 C13 C14 C15 1.6(4) . . . . ?
C12 C13 C14 N2 -178.0(4) . . . . ?
C9 C8 C7 C6 -0.6(3) . . . . ?
C27 C17 C23 C24 1.7(8) . . . . ?
C16 C11 C12 C13 -1.8(3) . . . . ?
C13 C14 C15 C16 -1.7(4) . . . . ?
C23 C17 C27 C26 -0.1(9) . . . . ?
C26 C25 C24 C23 -0.7(11) . . . . ?
C24 C25 C26 C27 2.1(10) . . . . ?
C30 C31 C32 C33 0.0 . . . . ?
C31 C30 C29 C34 0.0 . . . . ?
C31 C32 C33 C34 0.0 . . . . ?
C32 C33 C34 C29 0.0 . . . . ?
C33 C34 C29 C30 0.0 . . . . ?
C29 C30 C31 C32 0.0 . . . . ?
N2 C14 C15 C16 177.9(4) . . . . ?
N3 C25 C26 C27 178.5(8) . . . . ?
N3 C25 C24 C23 -177.0(9) . . . . ?
C22 C28 C18 C19 0.0 . . . . ?
C28 C1 C11 C12 150.6(5) . . . . ?
C28 C1 C11 C16 -32.4(5) . . . . ?
C28 C1 C2 C3 110.2(4) . . . . ?
C28 C22 C21 C20 0.0 . . . . ?
C28 C18 C19 C20 0.0 . . . . ?
C18 C19 C20 C21 0.0 . . . . ?
C19 C20 C21 C22 0.0 . . . . ?
C21 C22 C28 C1 -179.1(10) . . . . ?
C21 C22 C28 C18 0.0 . . . . ?

loop_
_exptl_oxdiff_crystal_face_indexfrac_h
_exptl_oxdiff_crystal_face_indexfrac_k
_exptl_oxdiff_crystal_face_indexfrac_l
_exptl_oxdiff_crystal_face_x
_exptl_oxdiff_crystal_face_y
_exptl_oxdiff_crystal_face_z
0.1378 0.5828 -8.3403 -0.4224 -0.8867 0.1879
-0.9155 -0.5550 7.9508 0.4292 0.9018 -0.0508
-0.2771 -1.3899 -9.1421 -0.1273 -0.9704 0.2051
5.5345 -0.2811 3.7045 0.0009 -0.0093 -1.0000
-0.5602 1.4586 8.7488 0.1295 0.9900 -0.0567
-0.1363 -3.3013 -8.8515 0.1819 -0.9773 0.1085
-0.4160 3.3474 8.5246 -0.1831 0.9830 -0.0091
0.2380 -4.9025 -7.4403 0.4777 -0.8776 -0.0409
-0.3741 5.9358 5.3456 -0.7184 0.6800 0.1470
-0.2168 -5.9681 -5.8085 0.7255 -0.6870 -0.0409
0.3741 -5.9358 -5.3456 0.7184 -0.6800 -0.1470
-0.3137 6.3575 2.8784 -0.8834 0.4198 0.2081
-1.4496 -6.3797 -4.1420 0.8976 -0.4273 0.1085
-0.0763 -6.4181 -3.1851 0.8943 -0.4252 -0.1394
0.5093 6.2819 0.7009 -0.9844 0.1284 0.1204
-2.3777 5.1831 -1.3542 -0.7925 0.1022 0.6012
-0.1252 5.3994 -2.4881 -0.9475 -0.1772 0.2660
-0.2226 4.1112 -5.0191 -0.8391 -0.4574 0.2946
-0.2025 -4.1750 4.8247 0.8560 0.4664 -0.2228
-5.5362 0.1940 -3.8256 0.0082 -0.0047 1.0000
0.3924 5.9645 5.9340 -0.7260 0.6876 0.0092
0.1820 -6.1745 -0.2271 0.9624 -0.1263 -0.2406
0.4967 0.7107 9.0791 0.2249 0.9381 -0.2633
0.1116 -0.7576 -8.8699 -0.2299 -0.9604 0.1574
